data_2203487
loop_
_publ_author_name
'Zhang, Shu-Shang'
'Yang, Bo'
'Wang, Yan-Fang'
'Li, Xue-Mei'
'Jiao, Kui'
'Kassim, Mohammad. B.'
'Yamin, Bohari. M.'

_publ_section_title
;
 Bis(<i>O,O</i>'-di-<i>p</i>-tolyldithiophosphato-\k^2^<i>S,S</i>')nickel(II)
;
_journal_issue 4
_journal_name_full 'Acta Crystallographica Section E'
_journal_page_first m485
_journal_page_last m486
_journal_paper_doi 10.1107/S1600536804006440
_journal_volume 60
_journal_year 2004
_chemical_formula_iupac '[Ni (C14 H14 O2 P1 S2)2]'
_chemical_formula_moiety 'C28 H28 Ni O4 P2 S4'
_chemical_formula_sum 'C28 H28 Ni O4 P2 S4'
_chemical_formula_weight 677.39
_chemical_name_systematic
;
Bis(O,O'-di-p-tolyldithiophosphato-\k^2^S,S')nickel(II)
;
_space_group_IT_number 2
_symmetry_cell_setting triclinic
_symmetry_space_group_name_Hall '-P 1'
_symmetry_space_group_name_H-M 'P -1'
_atom_sites_solution_hydrogens geom
_atom_sites_solution_primary direct
_atom_sites_solution_secondary difmap
_audit_creation_method SHELXL-97
_cell_angle_alpha 78.605(2)
_cell_angle_beta 81.335(2)
_cell_angle_gamma 78.557(2)
_cell_formula_units_Z 1
_cell_length_a 7.1884(11)
_cell_length_b 9.3158(14)
_cell_length_c 12.1699(18)
_cell_measurement_reflns_used 4396
_cell_measurement_temperature 293(2)
_cell_measurement_theta_max 26.0
_cell_measurement_theta_min 1.7
_cell_volume 777.7(2)
_computing_cell_refinement 'SAINT (Siemens, 1996)'
_computing_data_collection 'SMART (Siemens, 1996)'
_computing_data_reduction SAINT
_computing_molecular_graphics SHELXTL
_computing_publication_material
;
SHELXTL, PARST (Nardelli, 1995) and PLATON (Spek, 2003)
;
_computing_structure_refinement 'SHELXL97 (Sheldrick, 1997)'
_computing_structure_solution 'SHELXS97 (Sheldrick, 1997)'
_diffrn_ambient_temperature 293(2)
_diffrn_detector_area_resol_mean 83.7
_diffrn_measured_fraction_theta_full 0.99
_diffrn_measured_fraction_theta_max 0.99
_diffrn_measurement_device_type
;
Bruker SMART APEX
;
_diffrn_measurement_method \w
_diffrn_radiation_monochromator graphite
_diffrn_radiation_source 'fine-focus sealed tube'
_diffrn_radiation_type MoK\a
_diffrn_radiation_wavelength 0.71073
_diffrn_reflns_av_R_equivalents 0.0163
_diffrn_reflns_av_sigmaI/netI 0.0216
_diffrn_reflns_limit_h_max 8
_diffrn_reflns_limit_h_min -8
_diffrn_reflns_limit_k_max 11
_diffrn_reflns_limit_k_min -11
_diffrn_reflns_limit_l_max 14
_diffrn_reflns_limit_l_min -14
_diffrn_reflns_number 8064
_diffrn_reflns_theta_full 26.0
_diffrn_reflns_theta_max 26.0
_diffrn_reflns_theta_min 1.7
_diffrn_standards_number 0
_exptl_absorpt_coefficient_mu 1.027
_exptl_absorpt_correction_T_max 0.798
_exptl_absorpt_correction_T_min 0.638
_exptl_absorpt_correction_type multi-scan
_exptl_absorpt_process_details '(SADABS; Sheldrick, 1996)'
_exptl_crystal_colour purple
_exptl_crystal_density_diffrn 1.446
_exptl_crystal_density_method 'not measured'
_exptl_crystal_description block
_exptl_crystal_F_000 350
_exptl_crystal_size_max 0.48
_exptl_crystal_size_mid 0.26
_exptl_crystal_size_min 0.23
_refine_diff_density_max 0.35
_refine_diff_density_min -0.19
_refine_ls_extinction_method none
_refine_ls_goodness_of_fit_ref 1.04
_refine_ls_hydrogen_treatment constr
_refine_ls_matrix_type full
_refine_ls_number_parameters 180
_refine_ls_number_reflns 3031
_refine_ls_number_restraints 0
_refine_ls_restrained_S_all 1.04
_refine_ls_R_factor_all 0.033
_refine_ls_R_factor_gt 0.030
_refine_ls_shift/su_max 0.000
_refine_ls_shift/su_mean 0.000
_refine_ls_structure_factor_coef Fsqd
_refine_ls_weighting_details 'calc w = 1/[\s^2^(Fo^2^)+(0.0471P)^2^+0.1517P] where P = (Fo^2^+2Fc^2^)/3'
_refine_ls_weighting_scheme calc
_refine_ls_wR_factor_gt 0.081
_refine_ls_wR_factor_ref 0.083
_reflns_number_gt 2789
_reflns_number_total 3031
_reflns_threshold_expression I>2\s(I)
_cod_data_source_file om6221.cif
_cod_data_source_block I
_cod_depositor_comments
;
The following automatic conversions were performed:
'_symmetry_cell_setting' value 'Triclinic' changed to 'triclinic'
according to '/home/saulius/struct/CIF-dictionaries/cif_core.dic'
dictionary named 'cif_core.dic' version 2.4.1 from 2010-06-29.

Automatic conversion script
Id: cif_fix_enum 1527 2010-12-29 10:47:43Z saulius 

The following automatic conversions were performed:

'_symmetry_cell_setting' value 'Triclinic' changed to 'triclinic'
according to /home/saulius/struct/CIF-dictionaries/cif_core.dic
dictionary named 'cif_core.dic' version 2.4.1 from 2010-06-29.

Automatic conversion script
Id: cif_fix_values 1715 2011-07-08 13:25:40Z adriana 
;
_cod_database_code 2203487
_cod_database_fobs_code 2203487

loop_
_symmetry_equiv_pos_as_xyz
'x, y, z'
'-x, -y, -z'

loop_
_atom_site_label
_atom_site_fract_x
_atom_site_fract_y
_atom_site_fract_z
_atom_site_U_iso_or_equiv
_atom_site_adp_type
_atom_site_calc_flag
_atom_site_refinement_flags
_atom_site_occupancy
_atom_site_type_symbol
Ni1 1.0000 0.5000 0.0000 0.04015(11) Uani d S 1 Ni
S1 0.83981(7) 0.32810(6) 0.10454(4) 0.05265(15) Uani d . 1 S
S2 1.15284(7) 0.49485(6) 0.14752(4) 0.05311(15) Uani d . 1 S
P1 0.98029(7) 0.35593(5) 0.22444(4) 0.04372(13) Uani d . 1 P
O1 0.84886(19) 0.42237(15) 0.32546(11) 0.0522(3) Uani d . 1 O
O2 1.08360(19) 0.20555(15) 0.29290(11) 0.0532(3) Uani d . 1 O
C1 0.5089(3) 0.4516(2) 0.36319(17) 0.0539(5) Uani d . 1 C
H1 0.4991 0.5393 0.3107 0.065 Uiso calc R 1 H
C2 0.3474(3) 0.4047(3) 0.42487(18) 0.0585(5) Uani d . 1 C
H2 0.2281 0.4621 0.4135 0.070 Uiso calc R 1 H
C3 0.3590(3) 0.2750(3) 0.50272(18) 0.0601(5) Uani d . 1 C
C4 0.5379(3) 0.1908(3) 0.51718(19) 0.0626(5) Uani d . 1 C
H4 0.5485 0.1021 0.5686 0.075 Uiso calc R 1 H
C5 0.7009(3) 0.2357(2) 0.45680(18) 0.0570(5) Uani d . 1 C
H5 0.8204 0.1782 0.4674 0.068 Uiso calc R 1 H
C6 0.6844(3) 0.3657(2) 0.38120(15) 0.0461(4) Uani d . 1 C
C7 0.1825(4) 0.2272(4) 0.5721(2) 0.0869(8) Uani d . 1 C
H7A 0.1765 0.2455 0.6476 0.130 Uiso calc R 1 H
H7B 0.1875 0.1230 0.5740 0.130 Uiso calc R 1 H
H7C 0.0711 0.2827 0.5390 0.130 Uiso calc R 1 H
C8 1.1682(3) -0.0173(2) 0.2140(2) 0.0675(6) Uani d . 1 C
H8 1.0408 -0.0291 0.2275 0.081 Uiso calc R 1 H
C9 1.3066(4) -0.1217(3) 0.1671(2) 0.0792(7) Uani d . 1 C
H9 1.2709 -0.2044 0.1497 0.095 Uiso calc R 1 H
C10 1.4946(4) -0.1055(3) 0.14589(19) 0.0684(6) Uani d . 1 C
C11 1.5431(3) 0.0168(3) 0.1741(2) 0.0656(6) Uani d . 1 C
H11 1.6703 0.0291 0.1610 0.079 Uiso calc R 1 H
C12 1.4087(3) 0.1219(2) 0.22133(18) 0.0559(5) Uani d . 1 C
H12 1.4441 0.2039 0.2401 0.067 Uiso calc R 1 H
C13 1.2225(3) 0.1026(2) 0.23983(15) 0.0473(4) Uani d . 1 C
C14 1.6438(5) -0.2202(3) 0.0944(3) 0.1055(11) Uani d . 1 C
H14A 1.7214 -0.2775 0.1509 0.158 Uiso calc R 1 H
H14B 1.7230 -0.1709 0.0338 0.158 Uiso calc R 1 H
H14C 1.5817 -0.2849 0.0657 0.158 Uiso calc R 1 H

loop_
_atom_site_aniso_label
_atom_site_aniso_U_11
_atom_site_aniso_U_22
_atom_site_aniso_U_33
_atom_site_aniso_U_12
_atom_site_aniso_U_13
_atom_site_aniso_U_23
Ni1 0.04168(19) 0.03780(18) 0.04014(19) -0.01007(13) -0.00313(13) -0.00280(13)
S1 0.0608(3) 0.0539(3) 0.0472(3) -0.0265(2) -0.0067(2) -0.0009(2)
S2 0.0568(3) 0.0574(3) 0.0483(3) -0.0241(2) -0.0107(2) 0.0012(2)
P1 0.0470(3) 0.0418(3) 0.0402(3) -0.0092(2) -0.00134(19) -0.00343(19)
O1 0.0543(8) 0.0490(7) 0.0526(8) -0.0098(6) 0.0034(6) -0.0134(6)
O2 0.0558(8) 0.0500(8) 0.0439(7) -0.0002(6) 0.0025(6) 0.0002(6)
C1 0.0593(12) 0.0558(11) 0.0439(10) 0.0007(9) -0.0091(9) -0.0106(9)
C2 0.0470(11) 0.0765(15) 0.0526(12) 0.0006(10) -0.0085(9) -0.0220(11)
C3 0.0536(12) 0.0827(15) 0.0493(11) -0.0183(11) -0.0009(9) -0.0211(11)
C4 0.0642(13) 0.0628(13) 0.0560(12) -0.0140(11) -0.0032(10) 0.0010(10)
C5 0.0483(11) 0.0588(12) 0.0577(12) -0.0015(9) -0.0053(9) -0.0036(10)
C6 0.0464(10) 0.0500(10) 0.0417(9) -0.0072(8) 0.0003(7) -0.0128(8)
C7 0.0644(15) 0.124(2) 0.0768(17) -0.0361(15) 0.0072(13) -0.0195(16)
C8 0.0625(13) 0.0506(12) 0.0885(17) -0.0173(10) -0.0052(12) -0.0051(11)
C9 0.101(2) 0.0435(12) 0.0956(19) -0.0126(12) -0.0139(16) -0.0155(12)
C10 0.0821(16) 0.0512(12) 0.0552(12) 0.0107(11) 0.0024(11) 0.0001(10)
C11 0.0544(12) 0.0612(13) 0.0687(14) -0.0010(10) 0.0039(10) 0.0011(11)
C12 0.0552(12) 0.0500(11) 0.0609(12) -0.0088(9) -0.0061(9) -0.0068(9)
C13 0.0522(10) 0.0404(9) 0.0426(10) -0.0033(8) 0.0002(8) -0.0001(7)
C14 0.134(3) 0.0707(17) 0.083(2) 0.0332(18) 0.0112(18) -0.0134(15)

loop_
_atom_type_symbol
_atom_type_description
_atom_type_scat_dispersion_real
_atom_type_scat_dispersion_imag
_atom_type_scat_source
C C 0.0033 0.0016 'International Tables Vol C Tables 4.2.6.8 and 6.1.1.4'
H H 0.0000 0.0000 'International Tables Vol C Tables 4.2.6.8 and 6.1.1.4'
O O 0.0106 0.0060 'International Tables Vol C Tables 4.2.6.8 and 6.1.1.4'
P P 0.1023 0.0942 'International Tables Vol C Tables 4.2.6.8 and 6.1.1.4'
S S 0.1246 0.1234 'International Tables Vol C Tables 4.2.6.8 and 6.1.1.4'
Ni Ni 0.3393 1.1124 'International Tables Vol C Tables 4.2.6.8 and 6.1.1.4'

loop_
_geom_angle_atom_site_label_1
_geom_angle_atom_site_label_2
_geom_angle_atom_site_label_3
_geom_angle_site_symmetry_1
_geom_angle_site_symmetry_3
_geom_angle
_geom_angle_publ_flag
S2 Ni1 S2 2_765 . 180.00(3) ?
S2 Ni1 S1 2_765 . 90.88(2) ?
S2 Ni1 S1 . . 89.12(2) yes
S2 Ni1 S1 2_765 2_765 89.12(2) ?
S2 Ni1 S1 . 2_765 90.88(2) ?
S1 Ni1 S1 . 2_765 180.000(19) ?
S2 Ni1 P1 2_765 . 135.416(17) ?
S2 Ni1 P1 . . 44.584(17) ?
S1 Ni1 P1 . . 44.670(16) ?
S1 Ni1 P1 2_765 . 135.330(16) ?
S2 Ni1 P1 2_765 2_765 44.584(17) ?
S2 Ni1 P1 . 2_765 135.416(17) ?
S1 Ni1 P1 . 2_765 135.330(16) ?
S1 Ni1 P1 2_765 2_765 44.670(16) ?
P1 Ni1 P1 . 2_765 180.0 ?
P1 S1 Ni1 . . 82.75(2) yes
P1 S2 Ni1 . . 82.97(2) ?
O1 P1 O2 . . 99.39(7) yes
O1 P1 S2 . . 109.61(6) ?
O2 P1 S2 . . 114.56(6) ?
O1 P1 S1 . . 114.46(6) ?
O2 P1 S1 . . 114.23(6) ?
S2 P1 S1 . . 104.85(3) yes
O1 P1 Ni1 . . 124.27(6) ?
O2 P1 Ni1 . . 136.28(5) ?
S2 P1 Ni1 . . 52.448(18) ?
S1 P1 Ni1 . . 52.578(19) ?
C6 O1 P1 . . 122.93(12) ?
C13 O2 P1 . . 122.33(11) ?
C6 C1 C2 . . 118.5(2) ?
C6 C1 H1 . . 120.7 ?
C2 C1 H1 . . 120.7 ?
C3 C2 C1 . . 121.6(2) ?
C3 C2 H2 . . 119.2 ?
C1 C2 H2 . . 119.2 ?
C2 C3 C4 . . 118.1(2) ?
C2 C3 C7 . . 121.1(2) ?
C4 C3 C7 . . 120.7(2) ?
C5 C4 C3 . . 121.3(2) ?
C5 C4 H4 . . 119.4 ?
C3 C4 H4 . . 119.4 ?
C6 C5 C4 . . 119.06(19) ?
C6 C5 H5 . . 120.5 ?
C4 C5 H5 . . 120.5 ?
C5 C6 C1 . . 121.42(18) ?
C5 C6 O1 . . 120.67(17) ?
C1 C6 O1 . . 117.73(17) ?
C3 C7 H7A . . 109.5 ?
C3 C7 H7B . . 109.5 ?
H7A C7 H7B . . 109.5 ?
C3 C7 H7C . . 109.5 ?
H7A C7 H7C . . 109.5 ?
H7B C7 H7C . . 109.5 ?
C13 C8 C9 . . 118.7(2) ?
C13 C8 H8 . . 120.7 ?
C9 C8 H8 . . 120.7 ?
C10 C9 C8 . . 121.5(2) ?
C10 C9 H9 . . 119.3 ?
C8 C9 H9 . . 119.3 ?
C9 C10 C11 . . 117.8(2) ?
C9 C10 C14 . . 120.8(3) ?
C11 C10 C14 . . 121.3(3) ?
C10 C11 C12 . . 121.9(2) ?
C10 C11 H11 . . 119.0 ?
C12 C11 H11 . . 119.0 ?
C13 C12 C11 . . 118.4(2) ?
C13 C12 H12 . . 120.8 ?
C11 C12 H12 . . 120.8 ?
C8 C13 C12 . . 121.70(19) ?
C8 C13 O2 . . 118.89(18) ?
C12 C13 O2 . . 119.32(18) ?
C10 C14 H14A . . 109.5 ?
C10 C14 H14B . . 109.5 ?
H14A C14 H14B . . 109.5 ?
C10 C14 H14C . . 109.5 ?
H14A C14 H14C . . 109.5 ?
H14B C14 H14C . . 109.5 ?

loop_
_geom_bond_atom_site_label_1
_geom_bond_atom_site_label_2
_geom_bond_site_symmetry_2
_geom_bond_distance
_geom_bond_publ_flag
Ni1 S2 2_765 2.2298(5) ?
Ni1 S2 . 2.2298(5) yes
Ni1 S1 . 2.2348(5) yes
Ni1 S1 2_765 2.2348(5) ?
Ni1 P1 . 2.7914(6) yes
Ni1 P1 2_765 2.7914(6) ?
S1 P1 . 1.9782(7) yes
S2 P1 . 1.9743(7) yes
P1 O1 . 1.5830(13) yes
P1 O2 . 1.5877(14) yes
O1 C6 . 1.414(2) ?
O2 C13 . 1.416(2) ?
C1 C6 . 1.376(3) ?
C1 C2 . 1.382(3) ?
C1 H1 . 0.9300 ?
C2 C3 . 1.377(3) ?
C2 H2 . 0.9300 ?
C3 C4 . 1.384(3) ?
C3 C7 . 1.508(3) ?
C4 C5 . 1.379(3) ?
C4 H4 . 0.9300 ?
C5 C6 . 1.365(3) ?
C5 H5 . 0.9300 ?
C7 H7A . 0.9600 ?
C7 H7B . 0.9600 ?
C7 H7C . 0.9600 ?
C8 C13 . 1.359(3) ?
C8 C9 . 1.388(3) ?
C8 H8 . 0.9300 ?
C9 C10 . 1.370(4) ?
C9 H9 . 0.9300 ?
C10 C11 . 1.374(3) ?
C10 C14 . 1.514(3) ?
C11 C12 . 1.379(3) ?
C11 H11 . 0.9300 ?
C12 C13 . 1.365(3) ?
C12 H12 . 0.9300 ?
C14 H14A . 0.9600 ?
C14 H14B . 0.9600 ?
C14 H14C . 0.9600 ?

loop_
_geom_torsion_atom_site_label_1
_geom_torsion_atom_site_label_2
_geom_torsion_atom_site_label_3
_geom_torsion_atom_site_label_4
_geom_torsion_site_symmetry_1
_geom_torsion
S2 Ni1 S1 P1 2_765 -176.06(2)
S2 Ni1 S1 P1 . 3.94(2)
S1 Ni1 S1 P1 2_765 -2E1(10)
P1 Ni1 S1 P1 2_765 180.0
S2 Ni1 S2 P1 2_765 17E1(10)
S1 Ni1 S2 P1 . -3.95(2)
S1 Ni1 S2 P1 2_765 176.05(2)
P1 Ni1 S2 P1 2_765 180.0
Ni1 S2 P1 O1 . -118.70(6)
Ni1 S2 P1 O2 . 130.62(6)
Ni1 S2 P1 S1 . 4.62(3)
Ni1 S1 P1 O1 . 115.53(6)
Ni1 S1 P1 O2 . -130.82(6)
Ni1 S1 P1 S2 . -4.61(3)
S2 Ni1 P1 O1 2_765 -90.66(7)
S2 Ni1 P1 O1 . 89.34(7)
S1 Ni1 P1 O1 . -96.29(7)
S1 Ni1 P1 O1 2_765 83.71(7)
P1 Ni1 P1 O1 2_765 8E1(10)
S2 Ni1 P1 O2 2_765 92.61(9)
S2 Ni1 P1 O2 . -87.39(9)
S1 Ni1 P1 O2 . 86.98(9)
S1 Ni1 P1 O2 2_765 -93.02(9)
P1 Ni1 P1 O2 2_765 -10E1(10)
S2 Ni1 P1 S2 2_765 180.0
S1 Ni1 P1 S2 . 174.38(3)
S1 Ni1 P1 S2 2_765 -5.62(3)
P1 Ni1 P1 S2 2_765 -1E1(10)
S2 Ni1 P1 S1 2_765 5.62(3)
S2 Ni1 P1 S1 . -174.38(3)
S1 Ni1 P1 S1 2_765 180.0
P1 Ni1 P1 S1 2_765 17E1(10)
O2 P1 O1 C6 . -73.46(15)
S2 P1 O1 C6 . 166.14(13)
S1 P1 O1 C6 . 48.69(15)
Ni1 P1 O1 C6 . 108.83(13)
O1 P1 O2 C13 . -179.14(14)
S2 P1 O2 C13 . -62.43(15)
S1 P1 O2 C13 . 58.54(15)
Ni1 P1 O2 C13 . -1.88(19)
C6 C1 C2 C3 . -0.2(3)
C1 C2 C3 C4 . -0.7(3)
C1 C2 C3 C7 . 178.1(2)
C2 C3 C4 C5 . 0.9(3)
C7 C3 C4 C5 . -177.9(2)
C3 C4 C5 C6 . -0.2(3)
C4 C5 C6 C1 . -0.8(3)
C4 C5 C6 O1 . 174.12(18)
C2 C1 C6 C5 . 1.0(3)
C2 C1 C6 O1 . -174.06(16)
P1 O1 C6 C5 . 75.9(2)
P1 O1 C6 C1 . -109.00(18)
C13 C8 C9 C10 . -0.5(4)
C8 C9 C10 C11 . 0.9(4)
C8 C9 C10 C14 . -179.8(2)
C9 C10 C11 C12 . -0.6(4)
C14 C10 C11 C12 . -179.8(2)
C10 C11 C12 C13 . -0.2(3)
C9 C8 C13 C12 . -0.4(3)
C9 C8 C13 O2 . -176.9(2)
C11 C12 C13 C8 . 0.7(3)
C11 C12 C13 O2 . 177.16(18)
P1 O2 C13 C8 . -97.9(2)
P1 O2 C13 C12 . 85.6(2)
